data_4111608
loop_
_publ_author_name
'Ahmed A. Mohamed'
'Alfredo Burini'
'John P. Fackler'

_publ_section_title
;
 Mixed-Metal Triangular Trinuclear Complexes: Dimers of Gold-Silver
 Mixed-Metal Complexes from Gold(I) Carbeniates and Silver(I)
 3,5-Diphenylpyrazolates
;
_journal_name_full 'Journal of the American Chemical Society'
_journal_page_first 5012
_journal_page_last 5013
_journal_paper_doi 10.1021/ja0429869
_journal_volume 127
_journal_year 2005
_chemical_formula_sum 'C71 H72 Ag2 Au4 Cl2 N8 O4'
_chemical_formula_weight 2175.89
_chemical_name_systematic
; 
 ? 
;
_space_group_IT_number 29
_symmetry_cell_setting orthorhombic
_symmetry_space_group_name_Hall 'P 2c -2ac'
_symmetry_space_group_name_H-M 'P c a 21'
_atom_sites_solution_hydrogens geom
_atom_sites_solution_primary direct
_atom_sites_solution_secondary difmap
_audit_creation_method SHELXL-97
_cell_angle_alpha 90.00
_cell_angle_beta 90.00
_cell_angle_gamma 90.00
_cell_formula_units_Z 4
_cell_length_a 29.644(4)
_cell_length_b 7.4582(10)
_cell_length_c 30.473(4)
_cell_measurement_temperature 110(2)
_cell_volume 6737.3(16)
_computing_structure_refinement 'SHELXL-97 (Sheldrick, 1997)'
_computing_structure_solution 'SHELXS-97 (Sheldrick, 1990)'
_diffrn_ambient_temperature 110(2)
_diffrn_measured_fraction_theta_full 0.996
_diffrn_measured_fraction_theta_max 0.996
_diffrn_radiation_monochromator graphite
_diffrn_radiation_source 'fine-focus sealed tube'
_diffrn_radiation_type MoK\a
_diffrn_radiation_wavelength 0.71073
_diffrn_reflns_av_R_equivalents 0.1011
_diffrn_reflns_av_sigmaI/netI 0.1384
_diffrn_reflns_limit_h_max 35
_diffrn_reflns_limit_h_min -22
_diffrn_reflns_limit_k_max 8
_diffrn_reflns_limit_k_min -8
_diffrn_reflns_limit_l_max 36
_diffrn_reflns_limit_l_min -36
_diffrn_reflns_number 35203
_diffrn_reflns_theta_full 25.00
_diffrn_reflns_theta_max 25.00
_diffrn_reflns_theta_min 2.73
_exptl_absorpt_coefficient_mu 9.382
_exptl_absorpt_correction_T_max 0.2555
_exptl_absorpt_correction_T_min 0.2555
_exptl_crystal_density_diffrn 2.145
_exptl_crystal_F_000 4120
_exptl_crystal_size_max 0.20
_exptl_crystal_size_mid 0.20
_exptl_crystal_size_min 0.20
_refine_diff_density_max 3.681
_refine_diff_density_min -1.465
_refine_diff_density_rms 0.312
_refine_ls_abs_structure_details 'Flack H D (1983), Acta Cryst. A39, 876-881'
_refine_ls_abs_structure_Flack 0.000(9)
_refine_ls_extinction_method none
_refine_ls_goodness_of_fit_ref 1.019
_refine_ls_hydrogen_treatment mixed
_refine_ls_matrix_type full
_refine_ls_number_parameters 821
_refine_ls_number_reflns 11754
_refine_ls_number_restraints 523
_refine_ls_restrained_S_all 1.000
_refine_ls_R_factor_all 0.0978
_refine_ls_R_factor_gt 0.0597
_refine_ls_shift/su_max 0.002
_refine_ls_shift/su_mean 0.000
_refine_ls_structure_factor_coef Fsqd
_refine_ls_weighting_details 'calc w=1/[\s^2^(Fo^2^)+(0.0200P)^2^+0.0000P] where P=(Fo^2^+2Fc^2^)/3'
_refine_ls_weighting_scheme calc
_refine_ls_wR_factor_gt 0.1160
_refine_ls_wR_factor_ref 0.1332
_reflns_number_gt 8259
_reflns_number_total 11754
_reflns_threshold_expression >2sigma(I)
_cod_data_source_file ja0429869si20041120_034433.cif
_cod_data_source_block ag2au4
_cod_database_code 4111608

loop_
_symmetry_equiv_pos_as_xyz
'x, y, z'
'-x, -y, z+1/2'
'-x+1/2, y, z+1/2'
'x+1/2, -y, z'

loop_
_atom_site_label
_atom_site_type_symbol
_atom_site_fract_x
_atom_site_fract_y
_atom_site_fract_z
_atom_site_U_iso_or_equiv
_atom_site_adp_type
_atom_site_occupancy
_atom_site_symmetry_multiplicity
_atom_site_calc_flag
_atom_site_refinement_flags
Au1 Au 0.81292(2) 0.57973(9) 0.72492(3) 0.01836(17) Uani 1 1 d .
Au2 Au 0.91905(2) 0.58232(8) 0.75469(3) 0.01999(18) Uani 1 1 d .
Ag1 Ag 0.84160(5) 0.67880(18) 0.82602(5) 0.0212(3) Uani 1 1 d .
O1 O 0.9830(4) 0.6681(15) 0.8249(4) 0.023(2) Uani 1 1 d U
O2 O 0.8516(4) 0.5467(15) 0.6358(4) 0.021(2) Uani 1 1 d U
N1 N 0.7623(5) 0.6156(17) 0.7706(4) 0.018(2) Uani 1 1 d U
N2 N 0.7734(5) 0.6696(18) 0.8124(4) 0.018(2) Uani 1 1 d U
N3 N 0.9084(5) 0.7003(18) 0.8463(5) 0.019(2) Uani 1 1 d U
N4 N 0.9045(5) 0.5316(18) 0.6906(5) 0.018(2) Uani 1 1 d U
C1 C 0.6969(6) 0.653(2) 0.8077(6) 0.019(2) Uani 1 1 d U
H1A H 0.6660 0.6604 0.8156 0.022 Uiso 1 1 calc R
C2 C 0.7147(6) 0.606(2) 0.7650(6) 0.017(2) Uani 1 1 d U
C3 C 0.6931(5) 0.563(2) 0.7245(7) 0.019(2) Uani 1 1 d U
C4 C 0.7123(6) 0.446(2) 0.6925(6) 0.021(2) Uani 1 1 d U
H4A H 0.7392 0.3818 0.6987 0.025 Uiso 1 1 calc R
C5 C 0.6910(6) 0.428(2) 0.6522(6) 0.022(2) Uani 1 1 d U
H5A H 0.7055 0.3630 0.6294 0.026 Uiso 1 1 calc R
C6 C 0.6508(6) 0.499(2) 0.6449(6) 0.022(2) Uani 1 1 d U
H6A H 0.6368 0.4807 0.6173 0.027 Uiso 1 1 calc R
C7 C 0.6282(6) 0.603(2) 0.6771(6) 0.022(2) Uani 1 1 d U
H7A H 0.5990 0.6511 0.6717 0.026 Uiso 1 1 calc R
C8 C 0.6502(6) 0.632(2) 0.7168(6) 0.020(2) Uani 1 1 d U
H8A H 0.6357 0.6996 0.7391 0.024 Uiso 1 1 calc R
C9 C 0.7333(6) 0.685(2) 0.8346(6) 0.019(2) Uani 1 1 d U
C10 C 0.7320(6) 0.744(2) 0.8812(6) 0.022(2) Uani 1 1 d U
C11 C 0.6957(6) 0.695(2) 0.9083(6) 0.024(2) Uani 1 1 d U
H11A H 0.6719 0.6239 0.8966 0.028 Uiso 1 1 calc R
C12 C 0.6944(6) 0.747(2) 0.9509(6) 0.025(3) Uani 1 1 d U
H12A H 0.6696 0.7123 0.9688 0.029 Uiso 1 1 calc R
C13 C 0.7288(6) 0.849(2) 0.9686(6) 0.025(3) Uani 1 1 d U
H13A H 0.7280 0.8808 0.9988 0.030 Uiso 1 1 calc R
C14 C 0.7637(6) 0.905(2) 0.9434(6) 0.024(3) Uani 1 1 d U
H14A H 0.7866 0.9776 0.9560 0.029 Uiso 1 1 calc R
C15 C 0.7666(7) 0.858(2) 0.8992(6) 0.024(2) Uani 1 1 d U
H15A H 0.7907 0.9006 0.8814 0.029 Uiso 1 1 calc R
C16 C 0.9206(6) 0.752(2) 0.8888(6) 0.019(2) Uani 1 1 d U
C17 C 0.8899(6) 0.722(2) 0.9221(6) 0.018(2) Uani 1 1 d U
H17A H 0.8626 0.6610 0.9155 0.022 Uiso 1 1 calc R
C18 C 0.8978(6) 0.780(2) 0.9654(6) 0.020(2) Uani 1 1 d U
H18A H 0.8776 0.7436 0.9880 0.024 Uiso 1 1 calc R
C19 C 0.9328(6) 0.883(2) 0.9752(6) 0.021(2) Uani 1 1 d U
C20 C 0.9652(6) 0.914(2) 0.9429(6) 0.020(2) Uani 1 1 d U
H20A H 0.9925 0.9735 0.9504 0.024 Uiso 1 1 calc R
C21 C 0.9581(6) 0.858(2) 0.8993(6) 0.020(2) Uani 1 1 d U
H21A H 0.9787 0.8927 0.8770 0.023 Uiso 1 1 calc R
C22 C 0.9412(7) 0.953(2) 1.0216(6) 0.026(4) Uani 1 1 d U
H22A H 0.9156 0.9210 1.0405 0.040 Uiso 1 1 calc R
H22B H 0.9445 1.0837 1.0209 0.040 Uiso 1 1 calc R
H22C H 0.9688 0.8991 1.0333 0.040 Uiso 1 1 calc R
C23 C 0.9411(6) 0.651(2) 0.8146(6) 0.022(2) Uani 1 1 d U
C24 C 1.0164(6) 0.623(2) 0.7923(7) 0.024(3) Uani 1 1 d U
H24A H 1.0150 0.7082 0.7675 0.029 Uiso 1 1 calc R
H24B H 1.0108 0.5005 0.7808 0.029 Uiso 1 1 calc R
C25 C 1.0621(6) 0.631(2) 0.8140(6) 0.028(4) Uani 1 1 d U
H25A H 1.0855 0.5994 0.7925 0.042 Uiso 1 1 calc R
H25B H 1.0631 0.5456 0.8385 0.042 Uiso 1 1 calc R
H25C H 1.0675 0.7522 0.8250 0.042 Uiso 1 1 calc R
C26 C 0.9393(6) 0.494(2) 0.6572(6) 0.020(2) Uani 1 1 d U
C27 C 0.9815(6) 0.569(2) 0.6678(6) 0.020(2) Uani 1 1 d U
H27A H 0.9857 0.6266 0.6954 0.024 Uiso 1 1 calc R
C28 C 1.0167(6) 0.560(2) 0.6384(6) 0.023(2) Uani 1 1 d U
H28A H 1.0452 0.6098 0.6458 0.027 Uiso 1 1 calc R
C29 C 1.0103(6) 0.476(2) 0.5962(6) 0.023(2) Uani 1 1 d U
C30 C 0.9695(6) 0.403(2) 0.5892(7) 0.022(2) Uani 1 1 d U
H30A H 0.9651 0.3441 0.5619 0.027 Uiso 1 1 calc R
C31 C 0.9327(6) 0.404(2) 0.6184(6) 0.021(2) Uani 1 1 d U
H31A H 0.9050 0.3455 0.6117 0.026 Uiso 1 1 calc R
C32 C 0.8598(6) 0.550(2) 0.6792(6) 0.020(2) Uani 1 1 d U
C33 C 0.8055(6) 0.585(2) 0.6219(6) 0.023(3) Uani 1 1 d U
H33A H 0.7946 0.6979 0.6356 0.027 Uiso 1 1 calc R
H33B H 0.7850 0.4866 0.6307 0.027 Uiso 1 1 calc R
C34 C 0.8068(6) 0.604(2) 0.5725(6) 0.025(4) Uani 1 1 d U
H34A H 0.7764 0.6312 0.5616 0.037 Uiso 1 1 calc R
H34B H 0.8172 0.4908 0.5595 0.037 Uiso 1 1 calc R
H34C H 0.8275 0.7005 0.5644 0.037 Uiso 1 1 calc R
C35 C 1.0494(6) 0.480(3) 0.5652(6) 0.029(4) Uani 1 1 d U
H35A H 1.0407 0.4223 0.5375 0.043 Uiso 1 1 calc R
H35B H 1.0748 0.4147 0.5781 0.043 Uiso 1 1 calc R
H35C H 1.0582 0.6042 0.5595 0.043 Uiso 1 1 calc R
Au3 Au 0.82037(2) 0.15095(9) 0.75516(3) 0.02067(17) Uani 1 1 d .
Au4 Au 0.92713(2) 0.08319(9) 0.72415(3) 0.01987(17) Uani 1 1 d .
Ag2 Ag 0.90229(5) 0.22120(19) 0.82223(5) 0.0250(4) Uani 1 1 d .
O3 O 0.8843(4) -0.0126(15) 0.6392(4) 0.023(2) Uani 1 1 d U
O4 O 0.7611(4) 0.1964(15) 0.8323(4) 0.023(2) Uani 1 1 d U
N5 N 0.9703(5) 0.1771(18) 0.8089(5) 0.019(2) Uani 1 1 d U
N6 N 0.9787(5) 0.1249(17) 0.7653(5) 0.020(2) Uani 1 1 d U
N7 N 0.8334(5) 0.0847(18) 0.6906(5) 0.016(2) Uani 1 1 d U
N8 N 0.8373(5) 0.2411(19) 0.8454(5) 0.021(2) Uani 1 1 d U
C36 C 1.0448(6) 0.142(2) 0.8027(6) 0.017(2) Uani 1 1 d U
H36A H 1.0759 0.1359 0.8102 0.020 Uiso 1 1 calc R
C37 C 1.0111(6) 0.186(2) 0.8302(6) 0.018(2) Uani 1 1 d U
C38 C 1.0147(6) 0.244(2) 0.8774(6) 0.019(2) Uani 1 1 d U
C39 C 0.9836(6) 0.348(2) 0.8979(6) 0.020(2) Uani 1 1 d U
H39A H 0.9578 0.3857 0.8818 0.024 Uiso 1 1 calc R
C40 C 0.9876(6) 0.401(2) 0.9406(6) 0.021(2) Uani 1 1 d U
H40A H 0.9647 0.4730 0.9535 0.025 Uiso 1 1 calc R
C41 C 1.0260(6) 0.349(2) 0.9661(6) 0.022(2) Uani 1 1 d U
H41A H 1.0295 0.3833 0.9960 0.027 Uiso 1 1 calc R
C42 C 1.0579(6) 0.244(2) 0.9439(6) 0.022(2) Uani 1 1 d U
H42A H 1.0840 0.2073 0.9594 0.026 Uiso 1 1 calc R
C43 C 1.0534(6) 0.193(2) 0.9020(6) 0.019(2) Uani 1 1 d U
H43A H 1.0763 0.1233 0.8885 0.023 Uiso 1 1 calc R
C44 C 1.0260(6) 0.105(2) 0.7607(6) 0.017(2) Uani 1 1 d U
C45 C 1.0457(5) 0.047(2) 0.7196(6) 0.020(2) Uani 1 1 d U
C46 C 1.0870(5) -0.052(2) 0.7219(7) 0.021(2) Uani 1 1 d U
H46A H 1.0996 -0.0843 0.7494 0.025 Uiso 1 1 calc R
C47 C 1.1075(6) -0.097(2) 0.6842(6) 0.022(2) Uani 1 1 d U
H47A H 1.1354 -0.1601 0.6855 0.026 Uiso 1 1 calc R
C48 C 1.0901(6) -0.058(2) 0.6451(6) 0.021(2) Uani 1 1 d U
H48A H 1.1047 -0.0982 0.6191 0.025 Uiso 1 1 calc R
C49 C 1.0514(6) 0.041(2) 0.6423(6) 0.022(2) Uani 1 1 d U
H49A H 1.0392 0.0701 0.6144 0.026 Uiso 1 1 calc R
C50 C 1.0297(6) 0.098(2) 0.6807(6) 0.020(2) Uani 1 1 d U
H50A H 1.0039 0.1731 0.6790 0.024 Uiso 1 1 calc R
C51 C 0.8783(6) 0.045(2) 0.6813(6) 0.018(2) Uani 1 1 d U
C52 C 0.9303(6) -0.053(2) 0.6276(6) 0.027(3) Uani 1 1 d U
H52A H 0.9428 -0.1459 0.6475 0.033 Uiso 1 1 calc R
H52B H 0.9494 0.0554 0.6297 0.033 Uiso 1 1 calc R
C53 C 0.9291(7) -0.122(2) 0.5809(7) 0.033(4) Uani 1 1 d U
H53A H 0.9598 -0.1516 0.5713 0.049 Uiso 1 1 calc R
H53B H 0.9165 -0.0294 0.5617 0.049 Uiso 1 1 calc R
H53C H 0.9102 -0.2298 0.5794 0.049 Uiso 1 1 calc R
C54 C 0.7979(6) 0.057(2) 0.6582(6) 0.016(2) Uani 1 1 d U
C55 C 0.7995(6) 0.116(2) 0.6169(6) 0.018(2) Uani 1 1 d U
H55A H 0.8241 0.1861 0.6069 0.021 Uiso 1 1 calc R
C56 C 0.7651(6) 0.073(2) 0.5893(6) 0.019(2) Uani 1 1 d U
H56A H 0.7673 0.1089 0.5595 0.023 Uiso 1 1 calc R
C57 C 0.7260(6) -0.023(2) 0.6028(6) 0.019(2) Uani 1 1 d U
C58 C 0.7238(6) -0.067(2) 0.6473(6) 0.018(2) Uani 1 1 d U
H58A H 0.6977 -0.1256 0.6585 0.022 Uiso 1 1 calc R
C59 C 0.7600(5) -0.026(2) 0.6758(6) 0.016(2) Uani 1 1 d U
H59A H 0.7585 -0.0542 0.7062 0.019 Uiso 1 1 calc R
C60 C 0.6907(6) -0.070(2) 0.5707(6) 0.024(4) Uani 1 1 d U
H60A H 0.6664 -0.1350 0.5856 0.037 Uiso 1 1 calc R
H60B H 0.7037 -0.1461 0.5477 0.037 Uiso 1 1 calc R
H60C H 0.6786 0.0397 0.5575 0.037 Uiso 1 1 calc R
C61 C 0.8029(6) 0.202(2) 0.8163(6) 0.023(2) Uani 1 1 d U
C62 C 0.7260(6) 0.147(2) 0.8014(6) 0.022(3) Uani 1 1 d U
H62A H 0.7318 0.0259 0.7894 0.026 Uiso 1 1 calc R
H62B H 0.7251 0.2334 0.7768 0.026 Uiso 1 1 calc R
C63 C 0.6810(6) 0.149(2) 0.8265(7) 0.029(4) Uani 1 1 d U
H63A H 0.6565 0.1154 0.8066 0.044 Uiso 1 1 calc R
H63B H 0.6755 0.2701 0.8379 0.044 Uiso 1 1 calc R
H63C H 0.6824 0.0640 0.8509 0.044 Uiso 1 1 calc R
C64 C 0.8282(6) 0.271(2) 0.8923(6) 0.021(2) Uani 1 1 d U
C65 C 0.7903(6) 0.367(2) 0.9084(6) 0.021(2) Uani 1 1 d U
H65A H 0.7668 0.4024 0.8890 0.025 Uiso 1 1 calc R
C66 C 0.7877(6) 0.409(2) 0.9524(6) 0.021(2) Uani 1 1 d U
H66A H 0.7621 0.4719 0.9629 0.026 Uiso 1 1 calc R
C67 C 0.8213(6) 0.361(2) 0.9818(6) 0.023(2) Uani 1 1 d U
C68 C 0.8578(6) 0.259(2) 0.9661(6) 0.021(2) Uani 1 1 d U
H68A H 0.8805 0.2188 0.9857 0.025 Uiso 1 1 calc R
C69 C 0.8605(6) 0.220(2) 0.9224(6) 0.019(2) Uani 1 1 d U
H69A H 0.8858 0.1534 0.9123 0.023 Uiso 1 1 calc R
C70 C 0.8189(7) 0.417(2) 1.0291(6) 0.028(4) Uani 1 1 d U
H70A H 0.8457 0.3730 1.0446 0.041 Uiso 1 1 calc R
H70B H 0.7918 0.3658 1.0426 0.041 Uiso 1 1 calc R
H70C H 0.8177 0.5478 1.0309 0.041 Uiso 1 1 calc R
Cl1 Cl 0.6091(2) 0.2935(10) 0.9223(2) 0.069(2) Uani 1 1 d U
Cl2 Cl 0.6477(3) 0.1842(11) 1.0053(2) 0.089(3) Uani 1 1 d .
C71 C 0.6562(9) 0.224(4) 0.9487(9) 0.074(5) Uani 1 1 d U
H71A H 0.6801 0.3155 0.9452 0.089 Uiso 1 1 calc R
H71B H 0.6671 0.1117 0.9348 0.089 Uiso 1 1 calc R

loop_
_atom_site_aniso_label
_atom_site_aniso_U_11
_atom_site_aniso_U_22
_atom_site_aniso_U_33
_atom_site_aniso_U_23
_atom_site_aniso_U_13
_atom_site_aniso_U_12
Au1 0.0191(4) 0.0204(3) 0.0155(4) -0.0004(4) 0.0004(4) 0.0015(3)
Au2 0.0194(4) 0.0240(4) 0.0166(4) -0.0005(5) -0.0003(4) 0.0021(3)
Ag1 0.0184(8) 0.0263(8) 0.0190(8) -0.0007(7) -0.0024(6) 0.0003(6)
O1 0.025(5) 0.021(5) 0.021(5) 0.004(4) -0.007(4) -0.005(4)
O2 0.019(5) 0.026(5) 0.018(5) 0.001(4) 0.002(4) 0.001(4)
N1 0.017(4) 0.021(4) 0.015(4) 0.000(4) -0.002(4) 0.001(4)
N2 0.019(5) 0.018(4) 0.015(4) -0.001(4) -0.002(4) 0.003(4)
N3 0.024(5) 0.014(4) 0.018(5) -0.004(4) -0.004(4) -0.003(4)
N4 0.015(5) 0.015(4) 0.023(5) 0.007(4) 0.000(4) 0.003(4)
C1 0.021(5) 0.019(4) 0.016(4) -0.004(4) 0.000(4) 0.000(4)
C2 0.018(4) 0.018(4) 0.014(4) -0.001(4) 0.001(4) 0.002(4)
C3 0.020(4) 0.018(4) 0.018(4) 0.001(4) 0.006(4) 0.001(4)
C4 0.022(5) 0.020(5) 0.020(5) 0.003(4) 0.004(4) 0.000(4)
C5 0.023(5) 0.022(5) 0.020(5) 0.002(5) 0.004(5) 0.002(5)
C6 0.024(5) 0.022(5) 0.020(5) 0.003(5) 0.002(5) 0.002(5)
C7 0.023(5) 0.021(5) 0.021(5) 0.002(4) 0.003(5) 0.004(4)
C8 0.020(5) 0.021(5) 0.018(5) 0.000(4) 0.006(4) -0.001(4)
C9 0.021(4) 0.018(4) 0.017(4) -0.001(4) -0.003(4) 0.003(4)
C10 0.024(5) 0.023(4) 0.020(4) -0.002(4) -0.006(4) 0.004(4)
C11 0.026(5) 0.024(5) 0.022(5) 0.000(4) -0.006(4) 0.003(4)
C12 0.027(6) 0.025(5) 0.022(5) 0.000(5) -0.004(5) 0.007(5)
C13 0.026(6) 0.026(5) 0.022(5) -0.001(5) -0.005(5) 0.007(5)
C14 0.026(6) 0.024(5) 0.022(5) -0.001(5) -0.004(5) 0.005(5)
C15 0.026(5) 0.024(5) 0.022(5) 0.000(4) -0.006(5) 0.004(4)
C16 0.022(5) 0.014(4) 0.020(4) -0.001(4) -0.002(4) 0.000(4)
C17 0.020(5) 0.016(5) 0.019(5) -0.002(4) -0.002(4) -0.002(4)
C18 0.021(5) 0.019(5) 0.021(5) -0.001(4) -0.002(4) -0.004(4)
C19 0.020(5) 0.023(5) 0.020(5) 0.001(4) -0.004(4) -0.002(4)
C20 0.021(5) 0.019(5) 0.021(5) 0.002(4) -0.001(4) -0.004(4)
C21 0.021(5) 0.017(5) 0.020(5) 0.001(4) -0.001(4) -0.001(4)
C22 0.027(8) 0.031(8) 0.021(8) -0.006(7) 0.003(7) -0.003(7)
C23 0.025(5) 0.019(5) 0.021(5) 0.001(4) -0.006(4) -0.007(4)
C24 0.028(6) 0.023(6) 0.022(6) 0.005(5) -0.007(5) -0.005(5)
C25 0.032(9) 0.027(8) 0.025(8) -0.005(7) -0.005(7) -0.006(7)
C26 0.016(4) 0.017(4) 0.027(5) 0.009(4) 0.001(4) 0.003(4)
C27 0.015(5) 0.018(5) 0.027(5) 0.005(4) 0.005(4) 0.002(4)
C28 0.016(5) 0.022(5) 0.030(5) 0.005(5) 0.004(5) 0.004(4)
C29 0.016(5) 0.023(5) 0.030(5) 0.007(4) 0.003(4) 0.003(4)
C30 0.017(5) 0.019(5) 0.031(5) 0.007(4) 0.002(5) 0.003(4)
C31 0.017(5) 0.016(5) 0.031(5) 0.009(4) 0.001(4) 0.005(4)
C32 0.018(5) 0.021(5) 0.021(5) 0.001(4) -0.001(4) -0.003(4)
C33 0.023(6) 0.027(6) 0.019(6) 0.000(5) 0.001(5) 0.003(5)
C34 0.022(8) 0.036(8) 0.017(8) -0.006(7) -0.001(7) 0.004(7)
C35 0.017(8) 0.037(8) 0.033(8) 0.007(7) 0.004(7) 0.009(7)
Au3 0.0226(4) 0.0237(4) 0.0157(4) -0.0010(4) 0.0004(4) 0.0000(3)
Au4 0.0211(4) 0.0213(4) 0.0172(4) 0.0006(4) 0.0006(4) 0.0001(3)
Ag2 0.0209(9) 0.0310(9) 0.0232(8) -0.0042(7) 0.0024(7) -0.0002(7)
O3 0.024(5) 0.019(5) 0.025(5) 0.002(4) 0.004(4) 0.002(4)
O4 0.023(5) 0.017(5) 0.028(5) -0.001(4) 0.009(4) -0.002(4)
N5 0.015(4) 0.022(4) 0.020(5) 0.005(4) -0.003(4) -0.001(4)
N6 0.014(4) 0.022(4) 0.023(5) 0.006(4) 0.000(4) -0.001(4)
N7 0.016(5) 0.015(4) 0.016(5) -0.001(4) -0.004(4) 0.001(4)
N8 0.022(5) 0.016(4) 0.026(5) -0.003(4) 0.001(4) 0.003(4)
C36 0.012(4) 0.017(4) 0.021(5) 0.003(4) 0.000(4) -0.004(4)
C37 0.015(4) 0.020(4) 0.019(4) 0.005(4) -0.001(4) 0.000(4)
C38 0.018(4) 0.021(4) 0.018(4) 0.001(4) 0.001(4) -0.005(4)
C39 0.019(5) 0.024(5) 0.017(5) -0.002(4) 0.001(4) -0.006(4)
C40 0.021(5) 0.025(5) 0.018(5) -0.008(4) 0.004(4) -0.003(5)
C41 0.023(5) 0.026(5) 0.018(5) -0.007(5) 0.002(5) -0.004(5)
C42 0.022(5) 0.025(5) 0.018(5) -0.002(4) 0.002(5) -0.004(5)
C43 0.019(5) 0.021(5) 0.017(5) -0.001(4) 0.003(4) -0.003(4)
C44 0.012(4) 0.016(4) 0.021(4) 0.004(4) -0.001(4) -0.003(4)
C45 0.017(4) 0.018(4) 0.024(4) 0.001(4) 0.002(4) -0.001(4)
C46 0.016(5) 0.019(5) 0.027(5) -0.001(5) 0.003(5) -0.004(4)
C47 0.017(5) 0.019(5) 0.029(5) -0.005(5) 0.004(5) -0.005(4)
C48 0.019(5) 0.019(5) 0.026(5) -0.006(5) 0.005(5) -0.005(4)
C49 0.020(5) 0.020(5) 0.025(5) -0.005(5) 0.004(5) -0.004(4)
C50 0.019(5) 0.018(5) 0.024(5) -0.002(4) 0.003(5) -0.003(4)
C51 0.017(5) 0.014(5) 0.022(5) -0.003(4) 0.001(4) 0.000(4)
C52 0.031(6) 0.023(6) 0.028(6) -0.001(5) 0.004(5) -0.002(5)
C53 0.038(9) 0.025(8) 0.034(9) -0.005(7) 0.008(8) -0.004(7)
C54 0.016(4) 0.012(4) 0.018(4) -0.003(4) 0.000(4) 0.001(4)
C55 0.018(5) 0.014(5) 0.021(5) -0.002(4) 0.002(4) 0.001(4)
C56 0.019(5) 0.014(5) 0.023(5) -0.001(4) 0.000(4) 0.002(4)
C57 0.020(5) 0.012(5) 0.025(5) -0.003(4) 0.000(4) 0.001(4)
C58 0.017(5) 0.014(5) 0.024(5) -0.006(4) -0.001(4) 0.005(4)
C59 0.016(5) 0.012(5) 0.020(5) -0.002(4) 0.000(4) 0.003(4)
C60 0.022(8) 0.019(7) 0.032(8) 0.001(7) -0.011(7) -0.013(7)
C61 0.024(5) 0.015(5) 0.029(5) -0.001(4) 0.005(4) 0.002(4)
C62 0.023(6) 0.015(5) 0.027(6) 0.002(5) 0.009(5) 0.001(5)
C63 0.024(8) 0.028(8) 0.036(9) 0.010(7) 0.008(8) 0.014(7)
C64 0.021(5) 0.017(4) 0.024(4) -0.002(4) 0.002(4) 0.000(4)
C65 0.023(5) 0.018(5) 0.023(5) -0.004(4) 0.003(4) -0.001(4)
C66 0.024(5) 0.018(5) 0.023(5) -0.007(4) 0.007(4) 0.001(5)
C67 0.026(5) 0.019(5) 0.023(5) -0.005(4) 0.007(4) -0.002(4)
C68 0.023(5) 0.015(5) 0.024(5) -0.002(4) 0.005(5) -0.001(4)
C69 0.021(5) 0.014(5) 0.024(5) -0.001(4) 0.003(5) 0.000(4)
C70 0.030(8) 0.028(8) 0.024(8) 0.000(7) 0.004(7) -0.002(7)
Cl1 0.068(5) 0.080(5) 0.061(5) 0.013(4) -0.015(4) 0.006(4)
Cl2 0.110(7) 0.108(7) 0.048(5) -0.014(4) -0.016(4) 0.032(5)
C71 0.070(10) 0.086(10) 0.066(10) 0.021(9) 0.000(9) 0.002(9)

loop_
_atom_type_symbol
_atom_type_description
_atom_type_scat_dispersion_real
_atom_type_scat_dispersion_imag
_atom_type_scat_source
C C 0.0033 0.0016 'International Tables Vol C Tables 4.2.6.8 and 6.1.1.4'
H H 0.0000 0.0000 'International Tables Vol C Tables 4.2.6.8 and 6.1.1.4'
N N 0.0061 0.0033 'International Tables Vol C Tables 4.2.6.8 and 6.1.1.4'
O O 0.0106 0.0060 'International Tables Vol C Tables 4.2.6.8 and 6.1.1.4'
Cl Cl 0.1484 0.1585 'International Tables Vol C Tables 4.2.6.8 and 6.1.1.4'
Ag Ag -0.8971 1.1015 'International Tables Vol C Tables 4.2.6.8 and 6.1.1.4'
Au Au -2.0133 8.8022 'International Tables Vol C Tables 4.2.6.8 and 6.1.1.4'

loop_
_geom_angle_atom_site_label_1
_geom_angle_atom_site_label_2
_geom_angle_atom_site_label_3
_geom_angle
C32 Au1 N1 177.5(6)
C32 Au1 Au2 61.4(5)
N1 Au1 Au2 120.8(4)
C32 Au1 Ag1 120.3(5)
N1 Au1 Ag1 61.7(4)
Au2 Au1 Ag1 59.30(3)
C32 Au1 Au3 92.4(5)
N1 Au1 Au3 89.2(4)
Au2 Au1 Au3 82.27(2)
Ag1 Au1 Au3 86.52(3)
C23 Au2 N4 171.8(7)
C23 Au2 Ag1 64.1(6)
N4 Au2 Ag1 122.3(4)
C23 Au2 Au1 124.5(6)
N4 Au2 Au1 61.9(4)
Ag1 Au2 Au1 60.44(3)
N2 Ag1 N3 173.7(6)
N2 Ag1 Au2 123.5(4)
N3 Ag1 Au2 62.8(4)
N2 Ag1 Au1 63.3(4)
N3 Ag1 Au1 122.9(4)
Au2 Ag1 Au1 60.26(3)
C23 O1 C24 118.3(15)
C32 O2 C33 116.9(13)
N2 N1 C2 111.4(14)
N2 N1 Au1 119.1(11)
C2 N1 Au1 129.3(11)
C9 N2 N1 105.8(14)
C9 N2 Ag1 138.3(12)
N1 N2 Ag1 115.5(11)
C16 N3 C23 121.8(15)
C16 N3 Ag1 122.8(12)
C23 N3 Ag1 115.4(11)
C32 N4 C26 121.2(15)
C32 N4 Au2 115.3(12)
C26 N4 Au2 123.2(11)
C9 C1 C2 107.0(17)
N1 C2 C3 124.1(15)
N1 C2 C1 104.0(15)
C3 C2 C1 131.8(17)
C8 C3 C4 118.2(18)
C8 C3 C2 118.5(16)
C4 C3 C2 123.2(16)
C5 C4 C3 119.0(17)
C6 C5 C4 121.1(18)
C5 C6 C7 122.1(18)
C8 C7 C6 117.5(17)
C7 C8 C3 121.4(17)
N2 C9 C1 111.7(16)
N2 C9 C10 121.2(16)
C1 C9 C10 127.0(17)
C11 C10 C15 118.6(17)
C11 C10 C9 120.1(17)
C15 C10 C9 121.3(17)
C12 C11 C10 120.6(18)
C11 C12 C13 120.6(19)
C14 C13 C12 120.8(19)
C13 C14 C15 121.3(19)
C14 C15 C10 118.0(18)
C17 C16 N3 117.8(16)
C17 C16 C21 116.5(16)
N3 C16 C21 124.7(16)
C16 C17 C18 122.1(17)
C19 C18 C17 121.2(18)
C18 C19 C20 118.3(18)
C18 C19 C22 122.3(17)
C20 C19 C22 119.1(16)
C19 C20 C21 120.9(17)
C16 C21 C20 120.1(17)
O1 C23 N3 118.0(16)
O1 C23 Au2 124.0(14)
N3 C23 Au2 117.7(13)
O1 C24 C25 107.9(16)
C31 C26 C27 121.3(17)
C31 C26 N4 125.9(16)
C27 C26 N4 112.7(16)
C28 C27 C26 120.2(19)
C27 C28 C29 120.2(18)
C30 C29 C28 115.9(17)
C30 C29 C35 127.1(19)
C28 C29 C35 117.0(16)
C29 C30 C31 126.5(19)
C26 C31 C30 115.8(17)
O2 C32 N4 115.0(15)
O2 C32 Au1 124.5(12)
N4 C32 Au1 120.6(13)
O2 C33 C34 106.4(14)
C61 Au3 N7 174.9(7)
C61 Au3 Ag2 64.3(6)
N7 Au3 Ag2 120.2(4)
C61 Au3 Au1 93.4(5)
N7 Au3 Au1 88.8(4)
Ag2 Au3 Au1 93.98(3)
C61 Au3 Au4 123.1(6)
N7 Au3 Au4 61.1(4)
Ag2 Au3 Au4 59.29(3)
Au1 Au3 Au4 97.45(2)
C51 Au4 N6 177.3(6)
C51 Au4 Ag2 119.3(5)
N6 Au4 Ag2 63.1(4)
C51 Au4 Au3 60.9(5)
N6 Au4 Au3 121.5(4)
Ag2 Au4 Au3 58.45(3)
N8 Ag2 N5 170.0(6)
N8 Ag2 Au3 61.5(4)
N5 Ag2 Au3 125.5(4)
N8 Ag2 Au4 123.5(4)
N5 Ag2 Au4 63.3(4)
Au3 Ag2 Au4 62.26(3)
C51 O3 C52 114.8(14)
C61 O4 C62 116.0(14)
C37 N5 N6 107.7(14)
C37 N5 Ag2 138.7(12)
N6 N5 Ag2 113.6(10)
N5 N6 C44 107.4(14)
N5 N6 Au4 120.0(11)
C44 N6 Au4 132.6(12)
C51 N7 C54 121.5(15)
C51 N7 Au3 115.1(11)
C54 N7 Au3 122.9(11)
C61 N8 C64 121.4(15)
C61 N8 Ag2 117.0(12)
C64 N8 Ag2 121.1(12)
C37 C36 C44 108.6(16)
C36 C37 N5 110.3(16)
C36 C37 C38 127.9(16)
N5 C37 C38 121.8(15)
C39 C38 C43 117.1(17)
C39 C38 C37 123.8(16)
C43 C38 C37 119.0(16)
C38 C39 C40 123.0(18)
C39 C40 C41 120.7(17)
C42 C41 C40 115.0(17)
C43 C42 C41 123.6(19)
C42 C43 C38 120.5(17)
N6 C44 C36 106.0(16)
N6 C44 C45 121.1(16)
C36 C44 C45 132.7(16)
C50 C45 C46 119.7(18)
C50 C45 C44 122.6(15)
C46 C45 C44 117.3(17)
C47 C46 C45 118.5(19)
C48 C47 C46 122.2(19)
C47 C48 C49 120.0(18)
C48 C49 C50 119.9(18)
C45 C50 C49 119.4(18)
O3 C51 N7 112.5(14)
O3 C51 Au4 125.0(12)
N7 C51 Au4 122.4(12)
O3 C52 C53 106.2(15)
C55 C54 C59 122.5(17)
C55 C54 N7 124.7(16)
C59 C54 N7 112.6(16)
C54 C55 C56 118.8(17)
C55 C56 C57 123.4(18)
C58 C57 C56 115.9(16)
C58 C57 C60 123.7(16)
C56 C57 C60 120.4(17)
C57 C58 C59 120.6(17)
C54 C59 C58 118.2(17)
O4 C61 N8 117.1(17)
O4 C61 Au3 125.8(14)
N8 C61 Au3 117.0(13)
O4 C62 C63 107.4(15)
C69 C64 C65 117.3(17)
C69 C64 N8 118.4(16)
C65 C64 N8 124.0(16)
C66 C65 C64 119.6(18)
C65 C66 C67 122.2(17)
C66 C67 C68 118.0(17)
C66 C67 C70 121.1(17)
C68 C67 C70 120.9(17)
C69 C68 C67 119.7(18)
C68 C69 C64 123.1(18)
Cl1 C71 Cl2 113.4(15)

loop_
_geom_bond_atom_site_label_1
_geom_bond_atom_site_label_2
_geom_bond_distance
Au1 C32 1.982(18)
Au1 N1 2.065(15)
Au1 Au2 3.2746(11)
Au1 Ag1 3.2803(16)
Au1 Au3 3.3354(10)
Au2 C23 2.006(18)
Au2 N4 2.037(15)
Au2 Ag1 3.2427(16)
Ag1 N2 2.064(15)
Ag1 N3 2.081(15)
O1 C23 1.29(2)
O1 C24 1.44(2)
O2 C32 1.34(2)
O2 C33 1.46(2)
N1 N2 1.378(18)
N1 C2 1.42(2)
N2 C9 1.37(2)
N3 C16 1.40(2)
N3 C23 1.42(2)
N4 C32 1.38(2)
N4 C26 1.48(2)
C1 C9 1.38(2)
C1 C2 1.45(2)
C2 C3 1.43(3)
C3 C8 1.39(2)
C3 C4 1.43(2)
C4 C5 1.39(3)
C5 C6 1.32(2)
C6 C7 1.42(2)
C7 C8 1.39(2)
C9 C10 1.49(2)
C10 C11 1.40(2)
C10 C15 1.44(2)
C11 C12 1.36(2)
C12 C13 1.39(2)
C13 C14 1.35(3)
C14 C15 1.39(3)
C16 C17 1.38(2)
C16 C21 1.40(2)
C17 C18 1.41(2)
C18 C19 1.33(2)
C19 C20 1.39(2)
C19 C22 1.53(2)
C20 C21 1.41(2)
C24 C25 1.51(2)
C26 C31 1.37(3)
C26 C27 1.41(2)
C27 C28 1.38(2)
C28 C29 1.44(3)
C29 C30 1.34(2)
C29 C35 1.50(2)
C30 C31 1.41(3)
C33 C34 1.51(2)
Au3 C61 1.969(19)
Au3 N7 2.065(15)
Au3 Ag2 3.2169(17)
Au3 Au4 3.3411(11)
Au4 C51 1.970(17)
Au4 N6 2.001(15)
Au4 Ag2 3.2456(17)
Ag2 N8 2.057(15)
Ag2 N5 2.082(15)
O3 C51 1.36(2)
O3 C52 1.44(2)
O4 C61 1.33(2)
O4 C62 1.45(2)
N5 C37 1.38(2)
N5 N6 1.406(19)
N6 C44 1.42(2)
N7 C51 1.39(2)
N7 C54 1.46(2)
N8 C61 1.38(2)
N8 C64 1.47(2)
C36 C37 1.34(2)
C36 C44 1.42(2)
C37 C38 1.50(2)
C38 C39 1.36(2)
C38 C43 1.42(2)
C39 C40 1.36(2)
C40 C41 1.43(2)
C41 C42 1.40(2)
C42 C43 1.34(2)
C44 C45 1.45(3)
C45 C50 1.33(3)
C45 C46 1.43(2)
C46 C47 1.34(2)
C47 C48 1.33(2)
C48 C49 1.36(2)
C49 C50 1.40(2)
C52 C53 1.51(3)
C54 C55 1.33(2)
C54 C59 1.39(2)
C55 C56 1.36(2)
C56 C57 1.42(2)
C57 C58 1.40(2)
C57 C60 1.47(2)
C58 C59 1.42(2)
C62 C63 1.54(2)
C64 C69 1.38(2)
C64 C65 1.42(2)
C65 C66 1.38(2)
C66 C67 1.39(3)
C67 C68 1.40(2)
C67 C70 1.50(3)
C68 C69 1.36(2)
Cl1 C71 1.69(3)
Cl2 C71 1.77(3)
